data_4308671
loop_
_publ_author_name
'Timothy J. Boyle'
'Scott D. Bunge'
'Todd M. Alam'
'Gregory P. Holland'
'Thomas J. Headley'
'Gabriel Avilucea'

_publ_contact_author_name 'Timothy J. Boyle'
_publ_section_title
;
Cadmium Amido Alkoxide and Alkoxide Precursors for the Synthesis of
Nanocrystalline CdE (E = S, Se, Te)
;
_journal_name_full 'Inorganic Chemistry'
_journal_page_first 1309
_journal_page_last 1318
_journal_paper_doi 10.1021/ic0485155
_journal_volume 44
_journal_year 2005
_chemical_formula_moiety 'C42 H88 Cd2 N8 O2 Si4'
_chemical_formula_sum 'C42 H88 Cd2 N8 O2 Si4'
_chemical_formula_weight 1074.36
_chemical_name_common '(7) (Cd(TMAP)(N(Si(CH3)3)2))2'
_chemical_name_systematic
;
?
;
_space_group_IT_number 14
_symmetry_cell_setting monoclinic
_symmetry_space_group_name_Hall '-P 2yn'
_symmetry_space_group_name_H-M 'P 1 21/n 1'
_atom_sites_solution_hydrogens geom
_atom_sites_solution_primary direct
_atom_sites_solution_secondary difmap
_audit_creation_method SHELXL-97
_cell_angle_alpha 90.00
_cell_angle_beta 102.302(3)
_cell_angle_gamma 90.00
_cell_formula_units_Z 2
_cell_length_a 13.871(2)
_cell_length_b 13.832(2)
_cell_length_c 14.788(2)
_cell_measurement_temperature 168(2)
_cell_volume 2772.1(7)
_computing_cell_refinement 'Bruker SMART'
_computing_data_collection 'Bruker SMART'
_computing_data_reduction 'Bruker SHELXTL'
_computing_molecular_graphics 'Bruker SHELXTL'
_computing_publication_material 'Bruker SHELXTL'
_computing_structure_refinement 'SHELXL-97 (Sheldrick, 1997)'
_computing_structure_solution 'SHELXS-97 (Sheldrick, 1990)'
_diffrn_ambient_temperature 168(2)
_diffrn_measured_fraction_theta_full 1.000
_diffrn_measured_fraction_theta_max 1.000
_diffrn_measurement_device_type 'CCD area detector'
_diffrn_measurement_method 'phi and omega scans'
_diffrn_radiation_monochromator graphite
_diffrn_radiation_source 'fine-focus sealed tube'
_diffrn_radiation_type MoK\a
_diffrn_radiation_wavelength 0.71073
_diffrn_reflns_av_R_equivalents 0.0962
_diffrn_reflns_av_sigmaI/netI 0.0827
_diffrn_reflns_limit_h_max 15
_diffrn_reflns_limit_h_min -15
_diffrn_reflns_limit_k_max 15
_diffrn_reflns_limit_k_min -15
_diffrn_reflns_limit_l_max 16
_diffrn_reflns_limit_l_min -16
_diffrn_reflns_number 17225
_diffrn_reflns_theta_full 23.27
_diffrn_reflns_theta_max 23.27
_diffrn_reflns_theta_min 1.83
_exptl_absorpt_coefficient_mu 0.892
_exptl_absorpt_correction_type none
_exptl_crystal_colour colorless
_exptl_crystal_density_diffrn 1.287
_exptl_crystal_density_method 'not measured'
_exptl_crystal_description irregular
_exptl_crystal_F_000 1128
_exptl_crystal_size_max 0.19
_exptl_crystal_size_mid 0.09
_exptl_crystal_size_min 0.08
_refine_diff_density_max 0.872
_refine_diff_density_min -0.405
_refine_diff_density_rms 0.095
_refine_ls_extinction_method none
_refine_ls_goodness_of_fit_ref 0.998
_refine_ls_hydrogen_treatment mixed
_refine_ls_matrix_type full
_refine_ls_number_parameters 274
_refine_ls_number_reflns 3995
_refine_ls_number_restraints 0
_refine_ls_restrained_S_all 0.998
_refine_ls_R_factor_all 0.0811
_refine_ls_R_factor_gt 0.0443
_refine_ls_shift/su_max 0.007
_refine_ls_shift/su_mean 0.000
_refine_ls_structure_factor_coef Fsqd
_refine_ls_weighting_details 'calc w=1/[\s^2^(Fo^2^)+(0.0391P)^2^+0.0000P] where P=(Fo^2^+2Fc^2^)/3'
_refine_ls_weighting_scheme calc
_refine_ls_wR_factor_gt 0.0825
_refine_ls_wR_factor_ref 0.0940
_reflns_number_gt 2762
_reflns_number_total 3995
_reflns_threshold_expression >2sigma(I)
_cod_data_source_file ic0485155si20041027_111313_1.cif
_cod_data_source_block sdb041s
_cod_depositor_comments
;
The following automatic conversions were performed:
'_symmetry_cell_setting' value 'Monoclinic' changed to 'monoclinic'
according to '/home/saulius/struct/CIF-dictionaries/cif_core.dic'
dictionary named 'cif_core.dic' version 2.4.1 from 2010-06-29.

Automatic conversion script
Id: cif_fix_enum 1527 2010-12-29 10:47:43Z saulius 
;
_cod_original_cell_volume 2772.1(8)
_cod_database_code 4308671

loop_
_symmetry_equiv_pos_as_xyz
'x, y, z'
'-x+1/2, y+1/2, -z+1/2'
'-x, -y, -z'
'x-1/2, -y-1/2, z-1/2'

loop_
_atom_site_label
_atom_site_type_symbol
_atom_site_fract_x
_atom_site_fract_y
_atom_site_fract_z
_atom_site_U_iso_or_equiv
_atom_site_adp_type
_atom_site_occupancy
_atom_site_symmetry_multiplicity
_atom_site_calc_flag
_atom_site_refinement_flags
_atom_site_disorder_assembly
_atom_site_disorder_group
Cd1 Cd -0.02050(3) 0.97036(3) 0.10678(3) 0.02421(14) Uani 1 1 d . . .
Si1 Si -0.21929(12) 0.87306(12) 0.14144(12) 0.0303(4) Uani 1 1 d . . .
Si2 Si -0.02498(13) 0.77122(12) 0.22400(12) 0.0337(4) Uani 1 1 d . . .
N1 N 0.3909(3) 0.8790(3) 0.1365(3) 0.0315(12) Uani 1 1 d . . .
N2 N 0.2846(4) 0.5176(4) 0.0321(4) 0.0523(15) Uani 1 1 d . . .
N3 N 0.0439(3) 1.1123(3) 0.1758(3) 0.0263(11) Uani 1 1 d . . .
N4 N -0.0940(3) 0.8662(3) 0.1707(3) 0.0297(12) Uani 1 1 d . . .
O1 O 0.0903(2) 0.9435(2) 0.0189(2) 0.0222(9) Uani 1 1 d . . .
C1 C 0.1271(4) 0.8550(4) 0.0043(4) 0.0239(14) Uani 1 1 d . . .
C2 C 0.0697(4) 0.7879(4) -0.0556(4) 0.0262(14) Uani 1 1 d . . .
C3 C 0.1097(5) 0.6987(4) -0.0697(4) 0.0348(16) Uani 1 1 d . . .
H3 H 0.0700 0.6536 -0.1096 0.042 Uiso 1 1 calc R . .
C4 C 0.2045(5) 0.6729(4) -0.0282(4) 0.0349(16) Uani 1 1 d . . .
C5 C 0.2604(4) 0.7402(4) 0.0304(4) 0.0335(15) Uani 1 1 d . . .
H5 H 0.3260 0.7238 0.0603 0.040 Uiso 1 1 calc R . .
C6 C 0.2244(4) 0.8295(4) 0.0468(4) 0.0251(14) Uani 1 1 d . . .
C7 C 0.2861(4) 0.9014(4) 0.1118(4) 0.0273(14) Uani 1 1 d . . .
H7A H 0.2779 0.9661 0.0824 0.033 Uiso 1 1 calc R . .
H7B H 0.2604 0.9050 0.1692 0.033 Uiso 1 1 calc R . .
C8 C 0.4381(4) 0.9391(4) 0.2137(4) 0.0411(17) Uani 1 1 d . . .
H8A H 0.4288 1.0073 0.1962 0.062 Uiso 1 1 calc R . .
H8B H 0.5088 0.9244 0.2298 0.062 Uiso 1 1 calc R . .
H8C H 0.4086 0.9262 0.2671 0.062 Uiso 1 1 calc R . .
C9 C 0.4377(4) 0.8983(5) 0.0587(4) 0.0479(18) Uani 1 1 d . . .
H9A H 0.4053 0.8598 0.0051 0.072 Uiso 1 1 calc R . .
H9B H 0.5077 0.8808 0.0758 0.072 Uiso 1 1 calc R . .
H9C H 0.4314 0.9672 0.0430 0.072 Uiso 1 1 calc R . .
C10 C 0.2503(5) 0.5777(5) -0.0494(4) 0.0455(18) Uani 1 1 d . . .
H10A H 0.2008 0.5410 -0.0946 0.055 Uiso 1 1 calc R . .
H10B H 0.3066 0.5917 -0.0786 0.055 Uiso 1 1 calc R . .
C11 C 0.3415(6) 0.4357(5) 0.0073(5) 0.072(3) Uani 1 1 d . . .
H11A H 0.3633 0.3944 0.0617 0.109 Uiso 1 1 calc R . .
H11B H 0.3992 0.4600 -0.0140 0.109 Uiso 1 1 calc R . .
H11C H 0.2999 0.3980 -0.0422 0.109 Uiso 1 1 calc R . .
C12 C 0.2007(6) 0.4853(5) 0.0700(5) 0.065(2) Uani 1 1 d . . .
H12A H 0.1666 0.5416 0.0885 0.098 Uiso 1 1 calc R . .
H12B H 0.2245 0.4440 0.1240 0.098 Uiso 1 1 calc R . .
H12C H 0.1549 0.4485 0.0228 0.098 Uiso 1 1 calc R . .
C13 C 0.1494(4) 1.1001(4) 0.2190(4) 0.0344(15) Uani 1 1 d . . .
H13A H 0.1846 1.0755 0.1730 0.052 Uiso 1 1 calc R . .
H13B H 0.1562 1.0541 0.2704 0.052 Uiso 1 1 calc R . .
H13C H 0.1774 1.1626 0.2424 0.052 Uiso 1 1 calc R . .
C14 C 0.0355(4) 1.1877(4) 0.1028(4) 0.0291(15) Uani 1 1 d . . .
H14A H 0.0711 1.1652 0.0554 0.035 Uiso 1 1 calc R . .
H14B H 0.0685 1.2472 0.1309 0.035 Uiso 1 1 calc R . .
C15 C -0.0078(4) 1.1441(4) 0.2482(4) 0.0351(16) Uani 1 1 d . . .
H15A H 0.0006 1.0953 0.2973 0.053 Uiso 1 1 calc R . .
H15B H -0.0782 1.1524 0.2211 0.053 Uiso 1 1 calc R . .
H15C H 0.0200 1.2058 0.2742 0.053 Uiso 1 1 calc R . .
C16 C 0.1088(4) 0.8003(5) 0.2429(4) 0.0491(19) Uani 1 1 d . . .
H16A H 0.1284 0.8034 0.1831 0.074 Uiso 1 1 calc R . .
H16B H 0.1471 0.7500 0.2814 0.074 Uiso 1 1 calc R . .
H16C H 0.1213 0.8629 0.2743 0.074 Uiso 1 1 calc R . .
C17 C -0.0465(6) 0.6593(5) 0.1509(5) 0.065(2) Uani 1 1 d . . .
H17A H -0.1129 0.6344 0.1497 0.097 Uiso 1 1 calc R . .
H17B H 0.0025 0.6101 0.1770 0.097 Uiso 1 1 calc R . .
H17C H -0.0403 0.6748 0.0877 0.097 Uiso 1 1 calc R . .
C18 C -0.0490(5) 0.7393(5) 0.3404(4) 0.055(2) Uani 1 1 d . . .
H18A H -0.0408 0.7970 0.3798 0.082 Uiso 1 1 calc R . .
H18B H -0.0023 0.6894 0.3692 0.082 Uiso 1 1 calc R . .
H18C H -0.1165 0.7149 0.3332 0.082 Uiso 1 1 calc R . .
C19 C -0.2666(4) 0.8409(4) 0.0169(4) 0.0396(17) Uani 1 1 d . . .
H19A H -0.2398 0.8862 -0.0224 0.059 Uiso 1 1 calc R . .
H19B H -0.3388 0.8446 0.0022 0.059 Uiso 1 1 calc R . .
H19C H -0.2459 0.7750 0.0057 0.059 Uiso 1 1 calc R . .
C20 C -0.2831(4) 0.7888(4) 0.2078(4) 0.0408(17) Uani 1 1 d . . .
H20A H -0.2607 0.7226 0.2009 0.061 Uiso 1 1 calc R . .
H20B H -0.3546 0.7927 0.1840 0.061 Uiso 1 1 calc R . .
H20C H -0.2676 0.8069 0.2734 0.061 Uiso 1 1 calc R . .
C21 C -0.2607(4) 0.9995(4) 0.1611(4) 0.0436(18) Uani 1 1 d . . .
H21A H -0.2360 1.0175 0.2260 0.065 Uiso 1 1 calc R . .
H21B H -0.3330 1.0022 0.1465 0.065 Uiso 1 1 calc R . .
H21C H -0.2347 1.0445 0.1211 0.065 Uiso 1 1 calc R . .

loop_
_atom_site_aniso_label
_atom_site_aniso_U_11
_atom_site_aniso_U_22
_atom_site_aniso_U_33
_atom_site_aniso_U_23
_atom_site_aniso_U_13
_atom_site_aniso_U_12
Cd1 0.0240(2) 0.0243(2) 0.0256(2) 0.0019(2) 0.00825(17) -0.0003(2)
Si1 0.0266(10) 0.0319(10) 0.0345(10) 0.0048(8) 0.0111(8) -0.0027(8)
Si2 0.0339(11) 0.0354(10) 0.0320(10) 0.0107(8) 0.0071(8) -0.0003(8)
N1 0.025(3) 0.039(3) 0.029(3) 0.003(2) 0.003(2) 0.005(2)
N2 0.061(4) 0.043(4) 0.049(4) 0.001(3) 0.002(3) 0.009(3)
N3 0.026(3) 0.023(3) 0.030(3) -0.001(2) 0.009(2) 0.006(2)
N4 0.023(3) 0.032(3) 0.036(3) 0.007(2) 0.012(2) -0.006(2)
O1 0.020(2) 0.024(2) 0.024(2) 0.0018(17) 0.0077(17) 0.0026(16)
C1 0.033(4) 0.020(3) 0.021(3) 0.003(3) 0.012(3) 0.002(3)
C2 0.028(4) 0.026(3) 0.024(3) 0.003(3) 0.004(3) 0.003(3)
C3 0.045(4) 0.026(4) 0.030(4) -0.001(3) -0.001(3) 0.001(3)
C4 0.043(4) 0.026(4) 0.032(4) 0.004(3) 0.001(3) 0.010(3)
C5 0.028(4) 0.039(4) 0.031(4) -0.002(3) 0.001(3) 0.009(3)
C6 0.033(4) 0.022(3) 0.023(3) 0.003(3) 0.011(3) 0.001(3)
C7 0.032(4) 0.029(4) 0.024(3) 0.001(3) 0.011(3) 0.001(3)
C8 0.033(4) 0.047(4) 0.038(4) 0.000(3) -0.003(3) 0.001(3)
C9 0.023(4) 0.064(5) 0.058(5) -0.003(4) 0.012(3) -0.005(3)
C10 0.058(5) 0.039(4) 0.038(4) 0.001(3) 0.007(4) 0.006(4)
C11 0.085(6) 0.038(4) 0.088(6) 0.002(4) 0.003(5) 0.038(4)
C12 0.073(6) 0.064(5) 0.057(5) 0.008(4) 0.009(4) -0.008(4)
C13 0.031(4) 0.030(4) 0.040(4) -0.001(3) 0.004(3) 0.000(3)
C14 0.033(4) 0.023(3) 0.029(4) -0.008(3) 0.005(3) -0.011(3)
C15 0.038(4) 0.031(4) 0.037(4) -0.005(3) 0.011(3) 0.003(3)
C16 0.031(4) 0.071(5) 0.044(4) 0.022(4) 0.005(3) 0.005(4)
C17 0.079(6) 0.037(4) 0.069(5) 0.007(4) -0.006(4) 0.004(4)
C18 0.043(4) 0.082(6) 0.040(4) 0.032(4) 0.012(3) 0.003(4)
C19 0.028(4) 0.049(4) 0.041(4) 0.010(3) 0.005(3) -0.004(3)
C20 0.029(4) 0.050(4) 0.045(4) 0.013(3) 0.011(3) -0.003(3)
C21 0.037(4) 0.050(5) 0.046(4) 0.007(3) 0.015(3) 0.005(3)

loop_
_atom_type_symbol
_atom_type_description
_atom_type_scat_dispersion_real
_atom_type_scat_dispersion_imag
_atom_type_scat_source
C C 0.0033 0.0016 'International Tables Vol C Tables 4.2.6.8 and 6.1.1.4'
H H 0.0000 0.0000 'International Tables Vol C Tables 4.2.6.8 and 6.1.1.4'
N N 0.0061 0.0033 'International Tables Vol C Tables 4.2.6.8 and 6.1.1.4'
O O 0.0106 0.0060 'International Tables Vol C Tables 4.2.6.8 and 6.1.1.4'
Cd Cd -0.8075 1.2024 'International Tables Vol C Tables 4.2.6.8 and 6.1.1.4'
Si Si 0.0817 0.0704 'International Tables Vol C Tables 4.2.6.8 and 6.1.1.4'

loop_
_geom_angle_atom_site_label_1
_geom_angle_atom_site_label_2
_geom_angle_atom_site_label_3
_geom_angle
_geom_angle_site_symmetry_1
_geom_angle_site_symmetry_3
_geom_angle_publ_flag
N4 Cd1 O1 127.17(15) . . ?
N4 Cd1 O1 124.83(15) . 3_575 ?
O1 Cd1 O1 80.59(13) . 3_575 ?
N4 Cd1 N3 124.35(17) . . ?
O1 Cd1 N3 98.58(14) . . ?
O1 Cd1 N3 88.39(14) 3_575 . ?
N4 Cd1 Cd1 140.40(13) . 3_575 ?
O1 Cd1 Cd1 40.31(8) . 3_575 ?
O1 Cd1 Cd1 40.28(8) 3_575 3_575 ?
N3 Cd1 Cd1 94.56(11) . 3_575 ?
N4 Si1 C20 113.9(2) . . ?
N4 Si1 C19 111.2(3) . . ?
C20 Si1 C19 105.3(3) . . ?
N4 Si1 C21 109.9(3) . . ?
C20 Si1 C21 107.7(3) . . ?
C19 Si1 C21 108.6(3) . . ?
N4 Si2 C16 110.1(3) . . ?
N4 Si2 C18 114.3(3) . . ?
C16 Si2 C18 106.2(3) . . ?
N4 Si2 C17 111.3(3) . . ?
C16 Si2 C17 107.2(3) . . ?
C18 Si2 C17 107.3(3) . . ?
C8 N1 C7 109.6(4) . . ?
C8 N1 C9 108.2(5) . . ?
C7 N1 C9 110.5(4) . . ?
C10 N2 C12 110.1(5) . . ?
C10 N2 C11 109.4(5) . . ?
C12 N2 C11 111.8(6) . . ?
C15 N3 C13 108.0(4) . . ?
C15 N3 C14 110.1(4) . . ?
C13 N3 C14 108.2(4) . . ?
C15 N3 Cd1 111.9(3) . . ?
C13 N3 Cd1 110.4(3) . . ?
C14 N3 Cd1 108.2(3) . . ?
Si1 N4 Si2 126.8(3) . . ?
Si1 N4 Cd1 114.5(2) . . ?
Si2 N4 Cd1 117.1(2) . . ?
C1 O1 Cd1 124.5(3) . . ?
C1 O1 Cd1 117.1(3) . 3_575 ?
Cd1 O1 Cd1 99.41(13) . 3_575 ?
O1 C1 C2 120.8(5) . . ?
O1 C1 C6 120.7(5) . . ?
C2 C1 C6 118.4(5) . . ?
C3 C2 C1 119.4(5) . . ?
C3 C2 C14 120.4(5) . 3_575 ?
C1 C2 C14 120.2(5) . 3_575 ?
C4 C3 C2 122.7(6) . . ?
C3 C4 C5 117.2(5) . . ?
C3 C4 C10 122.3(6) . . ?
C5 C4 C10 120.4(6) . . ?
C6 C5 C4 122.5(6) . . ?
C5 C6 C1 119.8(5) . . ?
C5 C6 C7 121.7(5) . . ?
C1 C6 C7 118.5(5) . . ?
N1 C7 C6 114.7(5) . . ?
N2 C10 C4 113.6(5) . . ?
N3 C14 C2 114.2(4) . 3_575 ?

loop_
_geom_bond_atom_site_label_1
_geom_bond_atom_site_label_2
_geom_bond_distance
_geom_bond_site_symmetry_2
_geom_bond_publ_flag
Cd1 N4 2.102(4) . ?
Cd1 O1 2.245(3) . ?
Cd1 O1 2.246(3) 3_575 ?
Cd1 N3 2.304(4) . ?
Cd1 Cd1 3.4257(9) 3_575 ?
Si1 N4 1.702(5) . ?
Si1 C20 1.864(6) . ?
Si1 C19 1.873(6) . ?
Si1 C21 1.882(6) . ?
Si2 N4 1.715(5) . ?
Si2 C16 1.861(6) . ?
Si2 C18 1.875(6) . ?
Si2 C17 1.876(7) . ?
N1 C8 1.450(7) . ?
N1 C7 1.455(7) . ?
N1 C9 1.460(7) . ?
N2 C10 1.457(7) . ?
N2 C12 1.465(8) . ?
N2 C11 1.471(8) . ?
N3 C15 1.476(7) . ?
N3 C13 1.477(7) . ?
N3 C14 1.487(7) . ?
O1 C1 1.360(6) . ?
O1 Cd1 2.246(3) 3_575 ?
C1 C2 1.407(7) . ?
C1 C6 1.408(7) . ?
C2 C3 1.387(7) . ?
C2 C14 1.515(7) 3_575 ?
C3 C4 1.375(8) . ?
C4 C5 1.391(8) . ?
C4 C10 1.522(8) . ?
C5 C6 1.373(7) . ?
C6 C7 1.514(7) . ?
C14 C2 1.515(7) 3_575 ?
